data_1502605
loop_
_publ_author_name
'McGarraugh, Patrick G.'
'Brenner-Moyer, Stacey E'

_publ_section_title
;
 An organocascade kinetic resolution.
;
_journal_issue 24
_journal_name_full 'Organic letters'
_journal_page_first 6460
_journal_page_last 6463
_journal_paper_doi 10.1021/ol2027587
_journal_volume 13
_journal_year 2011
_chemical_formula_moiety 'O7 N2 C23 H26'
_chemical_formula_sum 'C23 H26 N2 O7'
_chemical_formula_weight 442.47
_space_group_IT_number 14
_symmetry_cell_setting monoclinic
_symmetry_Int_Tables_number 14
_symmetry_space_group_name_Hall '-P 2ybc'
_symmetry_space_group_name_H-M 'P 1 21/c 1'
_atom_sites_solution_hydrogens geom
_atom_sites_solution_primary direct
_atom_sites_solution_secondary difmap
_cell_angle_alpha 90.0000
_cell_angle_beta 107.269(4)
_cell_angle_gamma 90.0000
_cell_formula_units_Z 4
_cell_length_a 16.582(2)
_cell_length_b 9.8096(14)
_cell_length_c 14.674(2)
_cell_measurement_reflns_used 13833
_cell_measurement_temperature 223
_cell_measurement_theta_max 27.54
_cell_measurement_theta_min 3.03
_cell_volume 2279.3(5)
_computing_cell_refinement PROCESS-AUTO
_computing_data_collection PROCESS-AUTO
_computing_data_reduction CrystalClear
_computing_molecular_graphics 'CrystalStructure 4.0'
_computing_publication_material 'CrystalStructure 4.0 (Rigaku, 2010)'
_computing_structure_refinement 'SHELXL97 (Sheldrick, 1997)'
_computing_structure_solution 'SIR2004 (Burla, et al., 2005)'
_diffrn_ambient_temperature 223
_diffrn_detector_area_resol_mean 6.849
_diffrn_measured_fraction_theta_full 0.982
_diffrn_measured_fraction_theta_max 0.982
_diffrn_measurement_device_type 'Rigaku Mercury275R CCD (SCX mini)'
_diffrn_measurement_method \w
_diffrn_radiation_type 'Mo K\a'
_diffrn_radiation_wavelength 0.71075
_diffrn_reflns_av_R_equivalents 0.0688
_diffrn_reflns_limit_h_max 21
_diffrn_reflns_limit_h_min -21
_diffrn_reflns_limit_k_max 12
_diffrn_reflns_limit_k_min -12
_diffrn_reflns_limit_l_max 18
_diffrn_reflns_limit_l_min -18
_diffrn_reflns_number 20348
_diffrn_reflns_theta_full 27.48
_diffrn_reflns_theta_max 27.48
_diffrn_standards_number 0
_exptl_absorpt_coefficient_mu 0.096
_exptl_absorpt_correction_T_max 0.986
_exptl_absorpt_correction_T_min 0.630
_exptl_absorpt_correction_type multi-scan
_exptl_absorpt_process_details 'Jacobson, R. (1998) Private communication'
_exptl_crystal_colour colorless
_exptl_crystal_density_diffrn 1.289
_exptl_crystal_density_method 'not measured'
_exptl_crystal_description block
_exptl_crystal_F_000 936.00
_exptl_crystal_size_max 0.20
_exptl_crystal_size_mid 0.20
_exptl_crystal_size_min 0.15
_refine_diff_density_max 0.180
_refine_diff_density_min -0.190
_refine_ls_extinction_method none
_refine_ls_goodness_of_fit_ref 1.044
_refine_ls_hydrogen_treatment constr
_refine_ls_number_parameters 289
_refine_ls_number_reflns 5130
_refine_ls_number_restraints 0
_refine_ls_R_factor_gt 0.0736
_refine_ls_shift/su_max 0.000
_refine_ls_structure_factor_coef Fsqd
_refine_ls_weighting_details 'w = 1/[\s^2^(Fo^2^)+(0.0608P)^2^+0.2674P] where P=(Fo^2^+2Fc^2^)/3'
_refine_ls_weighting_scheme calc
_refine_ls_wR_factor_ref 0.1664
_reflns_number_gt 2696
_reflns_number_total 5427
_reflns_threshold_expression F^2^>2.0\s(F^2^)
_cod_data_source_file ol2027587_si_002.cif
_cod_data_source_block '_pm01'
_cod_original_cell_volume 2279.2(6)
_cod_original_formula_sum 'O7 N2 C23 H26'
_cod_database_code 1502605

loop_
_symmetry_equiv_pos_site_id
_symmetry_equiv_pos_as_xyz
1 +X,+Y,+Z
2 -X,1/2+Y,1/2-Z
3 -X,-Y,-Z
4 +X,1/2-Y,1/2+Z

loop_
_atom_site_label
_atom_site_type_symbol
_atom_site_fract_x
_atom_site_fract_y
_atom_site_fract_z
_atom_site_U_iso_or_equiv
_atom_site_adp_type
_atom_site_occupancy
_atom_site_symmetry_multiplicity
_atom_site_calc_flag
_atom_site_refinement_flags
O(1) O 0.32333(10) 0.15762(19) 0.62428(12) 0.0602(5) Uani 1.00 4 d .
O(2) O 0.12205(14) 0.3714(2) 0.34967(13) 0.0763(6) Uani 1.00 4 d .
O(3) O 0.01427(14) 0.4792(2) 0.36738(14) 0.0731(6) Uani 1.00 4 d .
O(4) O 0.06585(10) 0.15095(17) 0.63413(11) 0.0496(4) Uani 1.00 4 d .
O(5) O 0.03351(12) -0.07219(19) 0.62140(14) 0.0677(6) Uani 1.00 4 d .
O(6) O -0.32057(15) 0.3186(3) 0.68144(18) 0.1032(8) Uani 1.00 4 d .
O(7) O -0.35518(16) 0.1054(4) 0.6716(2) 0.1268(11) Uani 1.00 4 d .
N(1) N 0.07398(16) 0.4003(2) 0.39568(15) 0.0544(6) Uani 1.00 4 d .
N(2) N -0.30603(18) 0.1981(4) 0.67105(18) 0.0813(8) Uani 1.00 4 d .
C(1) C 0.4345(2) 0.0736(4) 0.5695(3) 0.0990(13) Uani 1.00 4 d .
C(2) C 0.41416(17) 0.1507(4) 0.6499(2) 0.0719(9) Uani 1.00 4 d .
C(3) C 0.44949(19) 0.0860(4) 0.7477(2) 0.0829(10) Uani 1.00 4 d .
C(4) C 0.41997(19) 0.1635(4) 0.8223(2) 0.0817(10) Uani 1.00 4 d .
C(5) C 0.32305(17) 0.1765(3) 0.78907(18) 0.0661(8) Uani 1.00 4 d .
C(6) C 0.29411(16) 0.2396(3) 0.68946(17) 0.0530(7) Uani 1.00 4 d .
C(7) C 0.19883(15) 0.2568(3) 0.64475(16) 0.0454(6) Uani 1.00 4 d .
C(8) C 0.18182(15) 0.3321(3) 0.54730(16) 0.0479(6) Uani 1.00 4 d .
C(9) C 0.08766(15) 0.3350(3) 0.49177(16) 0.0488(6) Uani 1.00 4 d .
C(10) C 0.21818(17) 0.4760(3) 0.55867(17) 0.0541(7) Uani 1.00 4 d .
C(11) C 0.1781(2) 0.5830(3) 0.58959(18) 0.0641(8) Uani 1.00 4 d .
C(12) C 0.2102(3) 0.7139(3) 0.5994(2) 0.0851(10) Uani 1.00 4 d .
C(13) C 0.2842(3) 0.7402(4) 0.5804(3) 0.0990(13) Uani 1.00 4 d .
C(14) C 0.3266(2) 0.6380(5) 0.5504(2) 0.0910(12) Uani 1.00 4 d .
C(15) C 0.29267(19) 0.5033(4) 0.5377(2) 0.0748(9) Uani 1.00 4 d .
C(16) C 0.15204(15) 0.1210(3) 0.63474(18) 0.0510(6) Uani 1.00 4 d .
C(17) C 0.01446(16) 0.0441(3) 0.63143(17) 0.0495(6) Uani 1.00 4 d .
C(18) C -0.06876(16) 0.0880(3) 0.64195(16) 0.0462(6) Uani 1.00 4 d .
C(19) C -0.08512(17) 0.2222(3) 0.65999(19) 0.0575(7) Uani 1.00 4 d .
C(20) C -0.16264(19) 0.2598(3) 0.6694(2) 0.0641(8) Uani 1.00 4 d .
C(21) C -0.22246(17) 0.1611(3) 0.66112(18) 0.0580(7) Uani 1.00 4 d .
C(22) C -0.20816(18) 0.0264(3) 0.6445(2) 0.0657(8) Uani 1.00 4 d .
C(23) C -0.13051(18) -0.0094(3) 0.63548(19) 0.0601(7) Uani 1.00 4 d .
H(1A) H 0.4106 0.1217 0.5098 0.119 Uiso 1.00 4 calc R
H(1B) H 0.4107 -0.0173 0.5647 0.119 Uiso 1.00 4 calc R
H(1C) H 0.4953 0.0673 0.5827 0.119 Uiso 1.00 4 calc R
H(2) H 0.4367 0.2445 0.6522 0.086 Uiso 1.00 4 calc R
H(3A) H 0.5113 0.0866 0.7659 0.099 Uiso 1.00 4 calc R
H(3B) H 0.4308 -0.0091 0.7453 0.099 Uiso 1.00 4 calc R
H(4A) H 0.4456 0.2544 0.8318 0.098 Uiso 1.00 4 calc R
H(4B) H 0.4380 0.1148 0.8834 0.098 Uiso 1.00 4 calc R
H(5A) H 0.2974 0.0863 0.7879 0.079 Uiso 1.00 4 calc R
H(5B) H 0.3047 0.2339 0.8339 0.079 Uiso 1.00 4 calc R
H(6) H 0.3205 0.3307 0.6930 0.064 Uiso 1.00 4 calc R
H(7) H 0.1778 0.3156 0.6876 0.055 Uiso 1.00 4 calc R
H(8) H 0.2109 0.2800 0.5085 0.058 Uiso 1.00 4 calc R
H(9A) H 0.0655 0.2417 0.4834 0.059 Uiso 1.00 4 calc R
H(9B) H 0.0568 0.3862 0.5281 0.059 Uiso 1.00 4 calc R
H(11) H 0.1276 0.5658 0.6043 0.077 Uiso 1.00 4 calc R
H(12) H 0.1811 0.7847 0.6192 0.102 Uiso 1.00 4 calc R
H(13) H 0.3064 0.8291 0.5879 0.119 Uiso 1.00 4 calc R
H(14) H 0.3780 0.6566 0.5381 0.109 Uiso 1.00 4 calc R
H(15) H 0.3207 0.4335 0.5153 0.090 Uiso 1.00 4 calc R
H(16A) H 0.1521 0.0756 0.5753 0.061 Uiso 1.00 4 calc R
H(16B) H 0.1795 0.0608 0.6883 0.061 Uiso 1.00 4 calc R
H(19) H -0.0430 0.2886 0.6659 0.069 Uiso 1.00 4 calc R
H(20) H -0.1739 0.3510 0.6811 0.077 Uiso 1.00 4 calc R
H(22) H -0.2504 -0.0396 0.6395 0.079 Uiso 1.00 4 calc R
H(23) H -0.1194 -0.1010 0.6248 0.072 Uiso 1.00 4 calc R

loop_
_atom_site_aniso_label
_atom_site_aniso_U_11
_atom_site_aniso_U_22
_atom_site_aniso_U_33
_atom_site_aniso_U_12
_atom_site_aniso_U_13
_atom_site_aniso_U_23
O(1) 0.0457(11) 0.0792(13) 0.0573(11) 0.0010(10) 0.0175(9) -0.0085(10)
O(2) 0.0905(15) 0.0946(16) 0.0506(12) 0.0003(13) 0.0313(11) 0.0042(11)
O(3) 0.0825(15) 0.0629(13) 0.0637(13) 0.0090(12) 0.0059(11) 0.0120(10)
O(4) 0.0509(10) 0.0481(10) 0.0534(10) 0.0014(9) 0.0210(8) 0.0046(8)
O(5) 0.0698(13) 0.0460(11) 0.0913(15) -0.0024(10) 0.0300(11) -0.0106(10)
O(6) 0.0869(18) 0.121(2) 0.114(2) 0.0362(16) 0.0481(15) 0.0150(17)
O(7) 0.0662(16) 0.163(3) 0.163(3) -0.0348(18) 0.0514(17) -0.051(2)
N(1) 0.0650(15) 0.0495(14) 0.0445(13) -0.0118(12) 0.0099(12) -0.0046(11)
N(2) 0.0572(18) 0.119(3) 0.0692(17) 0.0039(19) 0.0215(14) -0.0089(17)
C(1) 0.0534(19) 0.154(4) 0.096(3) 0.004(2) 0.0318(19) -0.024(2)
C(2) 0.0452(17) 0.099(2) 0.072(2) -0.0034(16) 0.0171(15) -0.0066(18)
C(3) 0.0515(18) 0.108(3) 0.085(2) 0.0100(18) 0.0140(17) 0.001(2)
C(4) 0.064(2) 0.109(3) 0.0628(20) 0.0130(19) 0.0041(16) 0.0086(19)
C(5) 0.0657(19) 0.079(2) 0.0510(17) 0.0136(16) 0.0129(14) 0.0048(15)
C(6) 0.0544(17) 0.0586(17) 0.0453(15) -0.0004(13) 0.0137(13) -0.0029(13)
C(7) 0.0506(15) 0.0466(14) 0.0410(14) 0.0022(12) 0.0165(12) -0.0017(11)
C(8) 0.0495(15) 0.0514(15) 0.0439(14) -0.0018(13) 0.0153(12) -0.0021(12)
C(9) 0.0562(16) 0.0489(15) 0.0412(14) -0.0025(13) 0.0145(12) 0.0019(11)
C(10) 0.0557(17) 0.0617(18) 0.0403(14) -0.0112(14) 0.0073(12) 0.0045(13)
C(11) 0.080(2) 0.0548(18) 0.0532(17) -0.0118(16) 0.0134(15) -0.0048(14)
C(12) 0.118(3) 0.063(2) 0.062(2) -0.021(2) 0.0078(20) -0.0024(16)
C(13) 0.125(4) 0.083(3) 0.070(2) -0.040(3) 0.001(2) 0.005(2)
C(14) 0.076(2) 0.118(3) 0.068(2) -0.042(2) 0.0053(18) 0.026(2)
C(15) 0.064(2) 0.090(2) 0.0666(20) -0.0140(18) 0.0138(16) 0.0163(17)
C(16) 0.0517(16) 0.0544(16) 0.0493(15) 0.0072(13) 0.0185(12) 0.0006(12)
C(17) 0.0547(17) 0.0485(17) 0.0443(15) -0.0064(14) 0.0132(12) 0.0050(12)
C(18) 0.0540(16) 0.0464(15) 0.0382(13) -0.0012(13) 0.0138(12) 0.0029(11)
C(19) 0.0545(18) 0.0541(18) 0.0664(18) -0.0054(14) 0.0217(14) 0.0024(14)
C(20) 0.069(2) 0.0530(17) 0.075(2) 0.0024(16) 0.0278(16) -0.0014(15)
C(21) 0.0521(17) 0.076(2) 0.0465(15) 0.0021(16) 0.0147(13) -0.0006(14)
C(22) 0.0579(19) 0.076(2) 0.0679(19) -0.0191(16) 0.0254(15) -0.0081(16)
C(23) 0.0710(20) 0.0489(16) 0.0652(18) -0.0121(15) 0.0274(15) -0.0072(13)

loop_
_atom_type_symbol
_atom_type_description
_atom_type_scat_dispersion_real
_atom_type_scat_dispersion_imag
_atom_type_scat_source
O O 0.011 0.006
;
International Tables for Crystallography
(1992, Vol. C, Tables 4.2.6.8 and 6.1.1.4)
;
N N 0.006 0.003
;
International Tables for Crystallography
(1992, Vol. C, Tables 4.2.6.8 and 6.1.1.4)
;
C C 0.003 0.002
;
International Tables for Crystallography
(1992, Vol. C, Tables 4.2.6.8 and 6.1.1.4)
;
H H 0.000 0.000
;
International Tables for Crystallography
(1992, Vol. C, Table 6.1.1.4)
;

loop_
_geom_angle_atom_site_label_1
_geom_angle_atom_site_label_2
_geom_angle_atom_site_label_3
_geom_angle
_geom_angle_publ_flag
C(2) O(1) C(6) 112.63(19) yes
C(16) O(4) C(17) 117.08(19) yes
O(2) N(1) O(3) 123.6(2) yes
O(2) N(1) C(9) 118.5(2) yes
O(3) N(1) C(9) 117.9(2) yes
O(6) N(2) O(7) 124.1(3) yes
O(6) N(2) C(21) 118.2(3) yes
O(7) N(2) C(21) 117.6(3) yes
O(1) C(2) C(1) 106.0(2) yes
O(1) C(2) C(3) 110.3(3) yes
C(1) C(2) C(3) 114.4(3) yes
C(2) C(3) C(4) 110.7(3) yes
C(3) C(4) C(5) 109.9(2) yes
C(4) C(5) C(6) 109.8(2) yes
O(1) C(6) C(5) 109.7(2) yes
O(1) C(6) C(7) 106.57(18) yes
C(5) C(6) C(7) 116.5(2) yes
C(6) C(7) C(8) 109.2(2) yes
C(6) C(7) C(16) 112.1(2) yes
C(8) C(7) C(16) 112.14(18) yes
C(7) C(8) C(9) 112.0(2) yes
C(7) C(8) C(10) 112.36(18) yes
C(9) C(8) C(10) 110.40(20) yes
N(1) C(9) C(8) 110.7(2) yes
C(8) C(10) C(11) 121.6(3) yes
C(8) C(10) C(15) 120.3(3) yes
C(11) C(10) C(15) 118.1(3) yes
C(10) C(11) C(12) 122.0(3) yes
C(11) C(12) C(13) 119.9(4) yes
C(12) C(13) C(14) 120.4(4) yes
C(13) C(14) C(15) 120.0(4) yes
C(10) C(15) C(14) 119.6(3) yes
O(4) C(16) C(7) 107.10(20) yes
O(4) C(17) O(5) 123.7(3) yes
O(4) C(17) C(18) 111.7(2) yes
O(5) C(17) C(18) 124.6(3) yes
C(17) C(18) C(19) 122.1(2) yes
C(17) C(18) C(23) 118.8(2) yes
C(19) C(18) C(23) 119.1(3) yes
C(18) C(19) C(20) 120.9(3) yes
C(19) C(20) C(21) 118.3(3) yes
N(2) C(21) C(20) 119.6(3) yes
N(2) C(21) C(22) 117.9(3) yes
C(20) C(21) C(22) 122.5(3) yes
C(21) C(22) C(23) 118.4(3) yes
C(18) C(23) C(22) 120.7(3) yes
C(2) C(1) H(1A) 109.468 yes
C(2) C(1) H(1B) 109.474 yes
C(2) C(1) H(1C) 109.475 yes
H(1A) C(1) H(1B) 109.471 yes
H(1A) C(1) H(1C) 109.473 yes
H(1B) C(1) H(1C) 109.466 yes
O(1) C(2) H(2) 108.663 yes
C(1) C(2) H(2) 108.659 yes
C(3) C(2) H(2) 108.662 yes
C(2) C(3) H(3A) 109.507 yes
C(2) C(3) H(3B) 109.505 yes
C(4) C(3) H(3A) 109.505 yes
C(4) C(3) H(3B) 109.500 yes
H(3A) C(3) H(3B) 108.077 yes
C(3) C(4) H(4A) 109.679 yes
C(3) C(4) H(4B) 109.685 yes
C(5) C(4) H(4A) 109.689 yes
C(5) C(4) H(4B) 109.677 yes
H(4A) C(4) H(4B) 108.177 yes
C(4) C(5) H(5A) 109.703 yes
C(4) C(5) H(5B) 109.708 yes
C(6) C(5) H(5A) 109.703 yes
C(6) C(5) H(5B) 109.707 yes
H(5A) C(5) H(5B) 108.198 yes
O(1) C(6) H(6) 107.929 yes
C(5) C(6) H(6) 107.919 yes
C(7) C(6) H(6) 107.920 yes
C(6) C(7) H(7) 107.765 yes
C(8) C(7) H(7) 107.751 yes
C(16) C(7) H(7) 107.748 yes
C(7) C(8) H(8) 107.256 yes
C(9) C(8) H(8) 107.260 yes
C(10) C(8) H(8) 107.249 yes
N(1) C(9) H(9A) 109.511 yes
N(1) C(9) H(9B) 109.512 yes
C(8) C(9) H(9A) 109.512 yes
C(8) C(9) H(9B) 109.517 yes
H(9A) C(9) H(9B) 108.078 yes
C(10) C(11) H(11) 119.013 yes
C(12) C(11) H(11) 119.018 yes
C(11) C(12) H(12) 120.069 yes
C(13) C(12) H(12) 120.060 yes
C(12) C(13) H(13) 119.774 yes
C(14) C(13) H(13) 119.789 yes
C(13) C(14) H(14) 120.011 yes
C(15) C(14) H(14) 120.013 yes
C(10) C(15) H(15) 120.210 yes
C(14) C(15) H(15) 120.213 yes
O(4) C(16) H(16A) 110.302 yes
O(4) C(16) H(16B) 110.310 yes
C(7) C(16) H(16A) 110.297 yes
C(7) C(16) H(16B) 110.290 yes
H(16A) C(16) H(16B) 108.545 yes
C(18) C(19) H(19) 119.572 yes
C(20) C(19) H(19) 119.575 yes
C(19) C(20) H(20) 120.842 yes
C(21) C(20) H(20) 120.854 yes
C(21) C(22) H(22) 120.780 yes
C(23) C(22) H(22) 120.777 yes
C(18) C(23) H(23) 119.623 yes
C(22) C(23) H(23) 119.628 yes

loop_
_geom_bond_atom_site_label_1
_geom_bond_atom_site_label_2
_geom_bond_distance
_geom_bond_publ_flag
O(1) C(2) 1.442(3) yes
O(1) C(6) 1.439(3) yes
O(2) N(1) 1.221(4) yes
O(3) N(1) 1.228(3) yes
O(4) C(16) 1.457(3) yes
O(4) C(17) 1.344(3) yes
O(5) C(17) 1.205(3) yes
O(6) N(2) 1.225(5) yes
O(7) N(2) 1.223(5) yes
N(1) C(9) 1.503(3) yes
N(2) C(21) 1.481(4) yes
C(1) C(2) 1.522(5) yes
C(2) C(3) 1.519(4) yes
C(3) C(4) 1.528(5) yes
C(4) C(5) 1.540(4) yes
C(5) C(6) 1.528(4) yes
C(6) C(7) 1.530(3) yes
C(7) C(8) 1.559(3) yes
C(7) C(16) 1.527(4) yes
C(8) C(9) 1.532(3) yes
C(8) C(10) 1.525(4) yes
C(10) C(11) 1.388(4) yes
C(10) C(15) 1.384(5) yes
C(11) C(12) 1.382(4) yes
C(12) C(13) 1.361(7) yes
C(13) C(14) 1.371(6) yes
C(14) C(15) 1.427(6) yes
C(17) C(18) 1.496(4) yes
C(18) C(19) 1.386(4) yes
C(18) C(23) 1.383(4) yes
C(19) C(20) 1.383(4) yes
C(20) C(21) 1.366(4) yes
C(21) C(22) 1.377(5) yes
C(22) C(23) 1.379(4) yes
C(1) H(1A) 0.970 yes
C(1) H(1B) 0.970 yes
C(1) H(1C) 0.970 yes
C(2) H(2) 0.990 yes
C(3) H(3A) 0.980 yes
C(3) H(3B) 0.980 yes
C(4) H(4A) 0.980 yes
C(4) H(4B) 0.980 yes
C(5) H(5A) 0.980 yes
C(5) H(5B) 0.980 yes
C(6) H(6) 0.990 yes
C(7) H(7) 0.990 yes
C(8) H(8) 0.990 yes
C(9) H(9A) 0.980 yes
C(9) H(9B) 0.980 yes
C(11) H(11) 0.940 yes
C(12) H(12) 0.940 yes
C(13) H(13) 0.940 yes
C(14) H(14) 0.940 yes
C(15) H(15) 0.940 yes
C(16) H(16A) 0.980 yes
C(16) H(16B) 0.980 yes
C(19) H(19) 0.940 yes
C(20) H(20) 0.940 yes
C(22) H(22) 0.940 yes
C(23) H(23) 0.940 yes

loop_
_geom_contact_atom_site_label_1
_geom_contact_atom_site_label_2
_geom_contact_distance
_geom_contact_publ_flag
_geom_contact_site_symmetry_2
O(1) C(4) 2.872(3) yes .
O(1) C(8) 2.853(3) yes .
O(1) C(10) 3.567(3) yes .
O(1) C(16) 2.912(3) yes .
O(2) C(8) 2.799(3) yes .
O(2) C(10) 3.178(3) yes .
O(2) C(15) 3.558(3) yes .
O(3) C(8) 3.524(3) yes .
O(4) C(8) 3.152(3) yes .
O(4) C(9) 2.864(3) yes .
O(4) C(19) 2.732(4) yes .
O(5) C(16) 2.695(3) yes .
O(5) C(23) 2.855(4) yes .
O(6) C(20) 2.738(4) yes .
O(6) C(22) 3.547(4) yes .
O(7) C(20) 3.543(4) yes .
O(7) C(22) 2.697(4) yes .
N(1) C(10) 2.931(3) yes .
N(1) C(11) 3.372(3) yes .
C(2) C(5) 2.889(5) yes .
C(3) C(6) 2.887(4) yes .
C(5) C(16) 3.107(3) yes .
C(6) C(10) 3.035(4) yes .
C(6) C(15) 3.408(4) yes .
C(7) C(11) 3.293(4) yes .
C(7) C(15) 3.491(4) yes .
C(9) C(11) 2.991(4) yes .
C(9) C(16) 2.936(3) yes .
C(10) C(13) 2.795(5) yes .
C(11) C(14) 2.744(5) yes .
C(12) C(15) 2.774(5) yes .
C(18) C(21) 2.741(4) yes .
C(19) C(22) 2.762(4) yes .
C(20) C(23) 2.768(4) yes .
O(2) O(4) 3.028(2) yes 4_554
O(2) C(16) 3.336(4) yes 4_554
O(2) C(17) 3.276(3) yes 4_554
O(2) C(23) 3.558(4) yes 3_556
O(3) C(9) 3.539(4) yes 3_566
O(3) C(11) 3.484(4) yes 3_566
O(3) C(17) 3.471(3) yes 4_554
O(3) C(18) 3.251(3) yes 4_554
O(3) C(19) 3.225(4) yes 3_566
O(3) C(19) 3.592(3) yes 4_554
O(3) C(23) 3.547(3) yes 4_554
O(4) O(2) 3.028(2) yes 4_555
O(5) C(9) 3.385(3) yes 3_556
O(5) C(17) 3.567(3) yes 3_556
O(5) C(20) 3.581(3) yes 2_546
O(6) C(5) 3.540(5) yes 2_556
O(6) C(12) 3.354(4) yes 2_546
O(6) C(13) 3.452(5) yes 2_546
O(6) C(14) 3.400(5) yes 3_566
O(7) C(1) 3.376(4) yes 1_455
N(2) C(12) 3.273(4) yes 2_546
N(2) C(13) 3.580(5) yes 2_546
N(2) C(14) 3.550(5) yes 3_566
C(1) O(7) 3.376(4) yes 1_655
C(5) O(6) 3.540(5) yes 2_546
C(9) O(3) 3.539(4) yes 3_566
C(9) O(5) 3.385(3) yes 3_556
C(11) O(3) 3.484(4) yes 3_566
C(11) C(21) 3.593(4) yes 2_556
C(12) O(6) 3.354(4) yes 2_556
C(12) N(2) 3.273(4) yes 2_556
C(12) C(21) 3.498(4) yes 2_556
C(13) O(6) 3.452(5) yes 2_556
C(13) N(2) 3.580(5) yes 2_556
C(13) C(21) 3.520(4) yes 3_566
C(14) O(6) 3.400(5) yes 3_566
C(14) N(2) 3.550(5) yes 3_566
C(16) O(2) 3.336(4) yes 4_555
C(17) O(2) 3.276(3) yes 4_555
C(17) O(3) 3.471(3) yes 4_555
C(17) O(5) 3.567(3) yes 3_556
C(18) O(3) 3.251(3) yes 4_555
C(19) O(3) 3.225(4) yes 3_566
C(19) O(3) 3.592(3) yes 4_555
C(20) O(5) 3.581(3) yes 2_556
C(21) C(11) 3.593(4) yes 2_546
C(21) C(12) 3.498(4) yes 2_546
C(21) C(13) 3.520(4) yes 3_566
C(23) O(2) 3.558(4) yes 3_556
C(23) O(3) 3.547(3) yes 4_555
O(1) H(1A) 2.5467 yes .
O(1) H(1B) 2.5611 yes .
O(1) H(1C) 3.2129 yes .
O(1) H(3A) 3.2674 yes .
O(1) H(3B) 2.6683 yes .
O(1) H(4A) 3.2585 yes .
O(1) H(5A) 2.6549 yes .
O(1) H(5B) 3.2677 yes .
O(1) H(7) 3.2277 yes .
O(1) H(8) 2.4341 yes .
O(1) H(15) 3.1367 yes .
O(1) H(16A) 2.8306 yes .
O(1) H(16B) 2.9677 yes .
O(2) H(8) 2.5230 yes .
O(2) H(9A) 2.7277 yes .
O(2) H(9B) 3.1192 yes .
O(2) H(15) 3.5180 yes .
O(3) H(9A) 2.8618 yes .
O(3) H(9B) 2.4300 yes .
O(3) H(11) 3.5292 yes .
O(4) H(7) 2.4095 yes .
O(4) H(9A) 2.3826 yes .
O(4) H(9B) 2.7623 yes .
O(4) H(19) 2.4076 yes .
O(5) H(16A) 2.6868 yes .
O(5) H(16B) 2.6668 yes .
O(5) H(23) 2.5665 yes .
O(6) H(20) 2.4546 yes .
O(7) H(22) 2.3982 yes .
N(1) H(8) 2.6560 yes .
N(1) H(11) 3.3432 yes .
N(2) H(20) 2.6235 yes .
N(2) H(22) 2.5993 yes .
C(1) H(3A) 2.7866 yes .
C(1) H(3B) 2.7223 yes .
C(2) H(4A) 2.7575 yes .
C(2) H(4B) 3.3482 yes .
C(2) H(5A) 3.2514 yes .
C(2) H(6) 2.5515 yes .
C(2) H(15) 3.4900 yes .
C(3) H(1A) 3.3749 yes .
C(3) H(1B) 2.7617 yes .
C(3) H(1C) 2.7506 yes .
C(3) H(5A) 2.7549 yes .
C(3) H(5B) 3.3569 yes .
C(3) H(6) 3.1561 yes .
C(4) H(2) 2.7109 yes .
C(4) H(6) 2.6750 yes .
C(5) H(2) 3.2055 yes .
C(5) H(3A) 3.3573 yes .
C(5) H(3B) 2.7564 yes .
C(5) H(7) 2.7834 yes .
C(5) H(16B) 2.6559 yes .
C(6) H(2) 2.5806 yes .
C(6) H(3B) 3.2637 yes .
C(6) H(4A) 2.7527 yes .
C(6) H(4B) 3.3552 yes .
C(6) H(8) 2.6340 yes .
C(6) H(15) 3.3180 yes .
C(6) H(16A) 2.9321 yes .
C(6) H(16B) 2.5830 yes .
C(7) H(5A) 2.8001 yes .
C(7) H(5B) 2.8183 yes .
C(7) H(9A) 2.7214 yes .
C(7) H(9B) 2.7738 yes .
C(7) H(11) 3.2436 yes .
C(8) H(6) 2.6344 yes .
C(8) H(11) 2.6850 yes .
C(8) H(15) 2.6747 yes .
C(8) H(16A) 2.6194 yes .
C(8) H(16B) 3.3783 yes .
C(9) H(7) 2.8249 yes .
C(9) H(11) 2.7640 yes .
C(9) H(16A) 2.8880 yes .
C(10) H(6) 2.6094 yes .
C(10) H(7) 2.6939 yes .
C(10) H(9A) 3.3540 yes .
C(10) H(9B) 2.7246 yes .
C(10) H(12) 3.2656 yes .
C(10) H(14) 3.2757 yes .
C(11) H(6) 3.4461 yes .
C(11) H(7) 2.9923 yes .
C(11) H(8) 3.3056 yes .
C(11) H(9B) 2.7395 yes .
C(11) H(13) 3.2231 yes .
C(11) H(15) 3.2341 yes .
C(12) H(14) 3.2175 yes .
C(13) H(11) 3.2153 yes .
C(13) H(15) 3.2676 yes .
C(14) H(12) 3.2191 yes .
C(15) H(2) 3.5483 yes .
C(15) H(6) 2.7644 yes .
C(15) H(8) 2.5445 yes .
C(15) H(11) 3.2265 yes .
C(15) H(13) 3.2731 yes .
C(16) H(5A) 2.7853 yes .
C(16) H(5B) 3.4330 yes .
C(16) H(6) 3.3693 yes .
C(16) H(8) 2.8091 yes .
C(16) H(9A) 2.5497 yes .
C(16) H(9B) 3.2008 yes .
C(17) H(9A) 3.2067 yes .
C(17) H(16A) 2.6650 yes .
C(17) H(16B) 2.6177 yes .
C(17) H(19) 2.6832 yes .
C(17) H(23) 2.6147 yes .
C(18) H(20) 3.2589 yes .
C(18) H(22) 3.2512 yes .
C(19) H(23) 3.2359 yes .
C(20) H(22) 3.2491 yes .
C(21) H(19) 3.2097 yes .
C(21) H(23) 3.2181 yes .
C(22) H(20) 3.2511 yes .
C(23) H(19) 3.2350 yes .
H(1A) H(2) 2.3388 yes .
H(1A) H(15) 3.4140 yes .
H(1B) H(2) 2.8466 yes .
H(1B) H(3A) 3.1009 yes .
H(1B) H(3B) 2.5718 yes .
H(1C) H(2) 2.3653 yes .
H(1C) H(3A) 2.6285 yes .
H(1C) H(3B) 2.9856 yes .
H(2) H(3A) 2.3423 yes .
H(2) H(3B) 2.8528 yes .
H(2) H(4A) 2.5966 yes .
H(2) H(6) 2.3384 yes .
H(2) H(15) 2.9799 yes .
H(3A) H(4A) 2.3366 yes .
H(3A) H(4B) 2.4021 yes .
H(3B) H(4A) 2.8576 yes .
H(3B) H(4B) 2.3349 yes .
H(3B) H(5A) 2.6410 yes .
H(4A) H(5A) 2.8694 yes .
H(4A) H(5B) 2.3534 yes .
H(4A) H(6) 2.5500 yes .
H(4B) H(5A) 2.3534 yes .
H(4B) H(5B) 2.4133 yes .
H(4B) H(6) 3.5855 yes .
H(5A) H(6) 2.8553 yes .
H(5A) H(7) 3.0696 yes .
H(5A) H(16A) 3.3292 yes .
H(5A) H(16B) 2.0797 yes .
H(5B) H(6) 2.3594 yes .
H(5B) H(7) 2.6447 yes .
H(5B) H(16B) 3.0213 yes .
H(6) H(7) 2.3491 yes .
H(6) H(8) 2.8211 yes .
H(6) H(15) 2.7954 yes .
H(6) H(16B) 3.5203 yes .
H(7) H(8) 2.8613 yes .
H(7) H(9A) 3.1079 yes .
H(7) H(9B) 2.6826 yes .
H(7) H(11) 2.7587 yes .
H(7) H(16A) 2.8327 yes .
H(7) H(16B) 2.4991 yes .
H(7) H(19) 3.5894 yes .
H(8) H(9A) 2.3577 yes .
H(8) H(9B) 2.8514 yes .
H(8) H(11) 3.5907 yes .
H(8) H(15) 2.3419 yes .
H(8) H(16A) 2.5489 yes .
H(8) H(16B) 3.5601 yes .
H(9A) H(16A) 2.3205 yes .
H(9A) H(16B) 3.5193 yes .
H(9B) H(11) 2.2246 yes .
H(9B) H(16A) 3.4075 yes .
H(9B) H(19) 3.1195 yes .
H(11) H(12) 2.3092 yes .
H(12) H(13) 2.2987 yes .
H(13) H(14) 2.3077 yes .
H(14) H(15) 2.3702 yes .
H(19) H(20) 2.3287 yes .
H(22) H(23) 2.3243 yes .
O(1) H(13) 3.2645 yes 1_545
O(2) H(5A) 3.3190 yes 4_554
O(2) H(5B) 3.2733 yes 4_554
O(2) H(7) 3.3432 yes 4_554
O(2) H(16B) 2.8797 yes 4_554
O(2) H(19) 3.5665 yes 3_566
O(2) H(19) 3.5833 yes 4_554
O(2) H(20) 2.9309 yes 3_566
O(2) H(23) 2.6804 yes 3_556
O(3) H(9B) 2.5606 yes 3_566
O(3) H(11) 2.5457 yes 3_566
O(3) H(19) 2.4067 yes 3_566
O(3) H(20) 3.3769 yes 3_566
O(5) H(9A) 2.5155 yes 3_556
O(5) H(12) 2.8293 yes 1_545
O(5) H(16A) 3.5397 yes 3_556
O(5) H(19) 3.3673 yes 2_546
O(5) H(20) 3.2213 yes 2_546
O(6) H(3B) 2.9191 yes 2_556
O(6) H(4B) 3.4700 yes 2_556
O(6) H(5A) 2.6729 yes 2_556
O(6) H(12) 3.1623 yes 2_546
O(6) H(13) 3.3234 yes 2_546
O(6) H(14) 3.0863 yes 3_566
O(6) H(16B) 3.4814 yes 2_556
O(7) H(1A) 3.3818 yes 3_556
O(7) H(1B) 3.4230 yes 3_556
O(7) H(1C) 2.4631 yes 1_455
O(7) H(3A) 2.9441 yes 1_455
O(7) H(6) 3.2958 yes 2_546
N(1) H(9B) 3.4320 yes 3_566
N(1) H(11) 3.3588 yes 3_566
N(1) H(19) 3.1810 yes 3_566
N(1) H(20) 3.3277 yes 3_566
N(1) H(23) 3.0677 yes 3_556
N(2) H(1C) 3.4120 yes 1_455
N(2) H(12) 3.2714 yes 2_546
N(2) H(14) 3.2717 yes 3_566
C(1) H(1C) 3.1292 yes 3_656
C(1) H(13) 3.2684 yes 1_545
C(4) H(1A) 3.5050 yes 4_555
C(4) H(14) 3.3682 yes 2_646
C(5) H(15) 3.5022 yes 4_555
C(5) H(22) 3.3251 yes 2_556
C(6) H(22) 3.5494 yes 2_556
C(8) H(23) 3.3216 yes 3_556
C(9) H(9B) 3.5901 yes 3_566
C(9) H(11) 3.5615 yes 3_566
C(9) H(23) 3.0007 yes 3_556
C(13) H(1B) 3.2237 yes 1_565
C(14) H(3A) 3.2314 yes 2_656
C(14) H(20) 3.5860 yes 3_566
C(15) H(20) 3.5331 yes 3_566
C(16) H(12) 3.3508 yes 1_545
C(17) H(9A) 3.3367 yes 3_556
C(18) H(16A) 3.4681 yes 3_556
C(20) H(12) 3.2156 yes 2_546
C(21) H(11) 3.4621 yes 2_546
C(21) H(12) 3.3195 yes 2_546
C(21) H(13) 3.5046 yes 3_566
C(22) H(5B) 3.3461 yes 2_546
C(22) H(7) 3.1401 yes 2_546
C(22) H(11) 3.5494 yes 2_546
C(23) H(7) 3.3926 yes 2_546
C(23) H(8) 3.4080 yes 3_556
C(23) H(9A) 3.2426 yes 3_556
C(23) H(16A) 3.0749 yes 3_556
H(1A) O(7) 3.3818 yes 3_556
H(1A) C(4) 3.5050 yes 4_554
H(1A) H(1B) 3.5980 yes 3_656
H(1A) H(1C) 2.9948 yes 3_656
H(1A) H(4A) 3.0877 yes 4_554
H(1A) H(4B) 3.2908 yes 4_554
H(1A) H(5B) 3.0100 yes 4_554
H(1A) H(22) 3.0088 yes 3_556
H(1B) O(7) 3.4230 yes 3_556
H(1B) C(13) 3.2237 yes 1_545
H(1B) H(1A) 3.5980 yes 3_656
H(1B) H(1C) 3.0577 yes 3_656
H(1B) H(4A) 3.2944 yes 2_646
H(1B) H(13) 2.3928 yes 1_545
H(1B) H(14) 3.2481 yes 1_545
H(1B) H(22) 3.4096 yes 3_556
H(1C) O(7) 2.4631 yes 1_655
H(1C) N(2) 3.4120 yes 1_655
H(1C) C(1) 3.1292 yes 3_656
H(1C) H(1A) 2.9948 yes 3_656
H(1C) H(1B) 3.0577 yes 3_656
H(1C) H(1C) 2.8074 yes 3_656
H(1C) H(4A) 3.3507 yes 2_646
H(2) H(3A) 3.5822 yes 2_656
H(2) H(3B) 3.3128 yes 2_656
H(3A) O(7) 2.9441 yes 1_655
H(3A) C(14) 3.2314 yes 2_646
H(3A) H(2) 3.5822 yes 2_646
H(3A) H(14) 2.9959 yes 2_646
H(3B) O(6) 2.9191 yes 2_546
H(3B) H(2) 3.3128 yes 2_646
H(3B) H(4A) 3.4991 yes 2_646
H(3B) H(13) 3.0455 yes 1_545
H(4A) H(1A) 3.0877 yes 4_555
H(4A) H(1B) 3.2944 yes 2_656
H(4A) H(1C) 3.3507 yes 2_656
H(4A) H(3B) 3.4991 yes 2_656
H(4A) H(14) 3.1310 yes 2_646
H(4B) O(6) 3.4700 yes 2_546
H(4B) H(1A) 3.2908 yes 4_555
H(4B) H(14) 2.9519 yes 2_646
H(4B) H(15) 3.1614 yes 4_555
H(5A) O(2) 3.3190 yes 4_555
H(5A) O(6) 2.6729 yes 2_546
H(5A) H(15) 3.2501 yes 4_555
H(5A) H(20) 3.2068 yes 2_546
H(5B) O(2) 3.2733 yes 4_555
H(5B) C(22) 3.3461 yes 2_556
H(5B) H(1A) 3.0100 yes 4_555
H(5B) H(8) 3.3726 yes 4_555
H(5B) H(15) 3.0721 yes 4_555
H(5B) H(22) 2.4717 yes 2_556
H(6) O(7) 3.2958 yes 2_556
H(6) H(22) 3.2735 yes 2_556
H(7) O(2) 3.3432 yes 4_555
H(7) C(22) 3.1401 yes 2_556
H(7) C(23) 3.3926 yes 2_556
H(7) H(22) 2.8442 yes 2_556
H(7) H(23) 3.2812 yes 2_556
H(8) C(23) 3.4080 yes 3_556
H(8) H(5B) 3.3726 yes 4_554
H(8) H(22) 3.3983 yes 3_556
H(8) H(23) 2.7288 yes 3_556
H(9A) O(5) 2.5155 yes 3_556
H(9A) C(17) 3.3367 yes 3_556
H(9A) C(23) 3.2426 yes 3_556
H(9A) H(23) 2.4629 yes 3_556
H(9B) O(3) 2.5606 yes 3_566
H(9B) N(1) 3.4320 yes 3_566
H(9B) C(9) 3.5901 yes 3_566
H(9B) H(9B) 2.8795 yes 3_566
H(9B) H(11) 3.1332 yes 3_566
H(11) O(3) 2.5457 yes 3_566
H(11) N(1) 3.3588 yes 3_566
H(11) C(9) 3.5615 yes 3_566
H(11) C(21) 3.4621 yes 2_556
H(11) C(22) 3.5494 yes 2_556
H(11) H(9B) 3.1332 yes 3_566
H(12) O(5) 2.8293 yes 1_565
H(12) O(6) 3.1623 yes 2_556
H(12) N(2) 3.2714 yes 2_556
H(12) C(16) 3.3508 yes 1_565
H(12) C(20) 3.2156 yes 2_556
H(12) C(21) 3.3195 yes 2_556
H(12) H(16A) 2.9333 yes 1_565
H(12) H(16B) 2.8948 yes 1_565
H(12) H(20) 3.0378 yes 2_556
H(13) O(1) 3.2645 yes 1_565
H(13) O(6) 3.3234 yes 2_556
H(13) C(1) 3.2684 yes 1_565
H(13) C(21) 3.5046 yes 3_566
H(13) H(1B) 2.3928 yes 1_565
H(13) H(3B) 3.0455 yes 1_565
H(13) H(16A) 3.4843 yes 1_565
H(14) O(6) 3.0863 yes 3_566
H(14) N(2) 3.2717 yes 3_566
H(14) C(4) 3.3682 yes 2_656
H(14) H(1B) 3.2481 yes 1_565
H(14) H(3A) 2.9959 yes 2_656
H(14) H(4A) 3.1310 yes 2_656
H(14) H(4B) 2.9519 yes 2_656
H(15) C(5) 3.5022 yes 4_554
H(15) H(4B) 3.1614 yes 4_554
H(15) H(5A) 3.2501 yes 4_554
H(15) H(5B) 3.0721 yes 4_554
H(16A) O(5) 3.5397 yes 3_556
H(16A) C(18) 3.4681 yes 3_556
H(16A) C(23) 3.0749 yes 3_556
H(16A) H(12) 2.9333 yes 1_545
H(16A) H(13) 3.4843 yes 1_545
H(16A) H(23) 2.8334 yes 3_556
H(16B) O(2) 2.8797 yes 4_555
H(16B) O(6) 3.4814 yes 2_546
H(16B) H(12) 2.8948 yes 1_545
H(16B) H(20) 2.8320 yes 2_546
H(19) O(2) 3.5665 yes 3_566
H(19) O(2) 3.5833 yes 4_555
H(19) O(3) 2.4067 yes 3_566
H(19) O(5) 3.3673 yes 2_556
H(19) N(1) 3.1810 yes 3_566
H(19) H(23) 3.5979 yes 2_556
H(20) O(2) 2.9309 yes 3_566
H(20) O(3) 3.3769 yes 3_566
H(20) O(5) 3.2213 yes 2_556
H(20) N(1) 3.3277 yes 3_566
H(20) C(14) 3.5860 yes 3_566
H(20) C(15) 3.5331 yes 3_566
H(20) H(5A) 3.2068 yes 2_556
H(20) H(12) 3.0378 yes 2_546
H(20) H(16B) 2.8320 yes 2_556
H(22) C(5) 3.3251 yes 2_546
H(22) C(6) 3.5494 yes 2_546
H(22) H(1A) 3.0088 yes 3_556
H(22) H(1B) 3.4096 yes 3_556
H(22) H(5B) 2.4717 yes 2_546
H(22) H(6) 3.2735 yes 2_546
H(22) H(7) 2.8442 yes 2_546
H(22) H(8) 3.3983 yes 3_556
H(23) O(2) 2.6804 yes 3_556
H(23) N(1) 3.0677 yes 3_556
H(23) C(8) 3.3216 yes 3_556
H(23) C(9) 3.0007 yes 3_556
H(23) H(7) 3.2812 yes 2_546
H(23) H(8) 2.7288 yes 3_556
H(23) H(9A) 2.4629 yes 3_556
H(23) H(16A) 2.8334 yes 3_556
H(23) H(19) 3.5979 yes 2_546

loop_
_geom_torsion_atom_site_label_1
_geom_torsion_atom_site_label_2
_geom_torsion_atom_site_label_3
_geom_torsion_atom_site_label_4
_geom_torsion
_geom_torsion_publ_flag
C(2) O(1) C(6) C(5) -62.2(3) no
C(6) O(1) C(2) C(3) 61.3(3) no
C(16) O(4) C(17) O(5) -6.5(3) no
O(2) N(1) C(9) C(8) 42.3(3) no
O(3) N(1) C(9) C(8) -138.4(2) no
O(6) N(2) C(21) C(20) 3.8(4) no
O(7) N(2) C(21) C(22) 5.7(4) no
O(1) C(2) C(3) C(4) -56.0(3) no
C(2) C(3) C(4) C(5) 53.1(3) no
C(3) C(4) C(5) C(6) -53.8(3) no
C(4) C(5) C(6) O(1) 57.5(3) no
O(1) C(6) C(7) C(8) -61.4(2) no
O(1) C(6) C(7) C(16) 63.5(2) no
C(5) C(6) C(7) C(16) -59.3(3) no
C(6) C(7) C(8) C(10) -63.2(2) no
C(6) C(7) C(16) O(4) 154.74(19) no
C(8) C(7) C(16) O(4) -82.1(2) no
C(16) C(7) C(8) C(9) 47.1(3) no
C(7) C(8) C(10) C(11) -77.8(3) no
C(7) C(8) C(10) C(15) 102.5(2) no
C(9) C(8) C(10) C(11) 48.1(3) no
C(9) C(8) C(10) C(15) -131.7(2) no
C(10) C(8) C(9) N(1) 57.6(3) no
C(11) C(10) C(15) C(14) 1.4(3) no
C(15) C(10) C(11) C(12) 0.2(3) no
C(10) C(11) C(12) C(13) -1.4(4) no
C(11) C(12) C(13) C(14) 0.8(5) no
C(12) C(13) C(14) C(15) 0.8(5) no
C(13) C(14) C(15) C(10) -1.9(4) no
O(4) C(17) C(18) C(19) -4.9(3) no
O(5) C(17) C(18) C(23) -3.2(3) no
C(19) C(18) C(23) C(22) 1.5(3) no
C(23) C(18) C(19) C(20) -1.4(4) no
C(18) C(19) C(20) C(21) 0.5(4) no
C(19) C(20) C(21) C(22) 0.4(4) no
C(20) C(21) C(22) C(23) -0.3(4) no
C(21) C(22) C(23) C(18) -0.7(4) no
